data_1553859
loop_
_publ_author_name
'Al-Azemi, Talal F.'
'Mohamod, Abdirahman A.'
'Vinodh, Mickey'
'Alipour, Fatemeh H.'

_publ_section_title
;
 A new approach for the synthesis of mono- and A1/A2-dihydroxy-substituted
 pillar[5]arenes and their complexation with alkyl alcohols in solution
 and in the solid state
;
_journal_issue 1
_journal_name_full 'Organic Chemistry Frontiers'
_journal_page_first 10
_journal_paper_doi 10.1039/C7QO00641A
_journal_volume 5
_journal_year 2018
_chemical_formula_sum 'C42 H46 O11'
_chemical_formula_weight 726.79
_space_group_IT_number 4
_space_group_name_Hall 'P 2yb'
_space_group_name_H-M_alt 'P 1 21 1'
_symmetry_cell_setting monoclinic
_symmetry_Int_Tables_number 4
_symmetry_space_group_name_Hall 'P 2yb'
_symmetry_space_group_name_H-M 'P 1 21 1'
_atom_sites_solution_hydrogens geom
_atom_sites_solution_primary direct
_atom_sites_solution_secondary difmap
_audit_creation_method SHELXL-97
_audit_update_record
;
2017-06-17 deposited with the CCDC.
2017-10-11 downloaded from the CCDC.
;
_cell_angle_alpha 90.00
_cell_angle_beta 108.428(8)
_cell_angle_gamma 90.00
_cell_formula_units_Z 6
_cell_length_a 14.289(3)
_cell_length_b 23.102(6)
_cell_length_c 20.977(6)
_cell_measurement_reflns_used 3344
_cell_measurement_temperature 150(2)
_cell_measurement_theta_max 24.9
_cell_measurement_theta_min 3.0
_cell_volume 6570(3)
_computing_structure_refinement 'SHELXL-97 (Sheldrick, 2008)'
_computing_structure_solution 'SHELXS-97 (Sheldrick, 2008)'
_diffrn_ambient_temperature 150(2)
_diffrn_detector_area_resol_mean 10.000
_diffrn_measured_fraction_theta_full 0.981
_diffrn_measured_fraction_theta_max 0.981
_diffrn_measurement_device_type 'Rigaku R-AXIS RAPID'
_diffrn_measurement_method \w
_diffrn_radiation_type 'Mo K\a'
_diffrn_radiation_wavelength 0.71075
_diffrn_reflns_av_R_equivalents 0.0701
_diffrn_reflns_av_sigmaI/netI 0.0862
_diffrn_reflns_limit_h_max 15
_diffrn_reflns_limit_h_min -16
_diffrn_reflns_limit_k_max 27
_diffrn_reflns_limit_k_min -27
_diffrn_reflns_limit_l_max 23
_diffrn_reflns_limit_l_min -24
_diffrn_reflns_number 47179
_diffrn_reflns_theta_full 25.03
_diffrn_reflns_theta_max 25.03
_diffrn_reflns_theta_min 3.01
_exptl_absorpt_coefficient_mu 0.079
_exptl_absorpt_correction_T_max 0.9984
_exptl_absorpt_correction_T_min 0.9835
_exptl_absorpt_correction_type multi-scan
_exptl_absorpt_process_details 'ABSCOR (Rigaku, 1995)'
_exptl_crystal_colour Colorless
_exptl_crystal_density_diffrn 1.102
_exptl_crystal_density_method 'not measured'
_exptl_crystal_description Platelet
_exptl_crystal_F_000 2316
_exptl_crystal_size_max 0.21
_exptl_crystal_size_mid 0.20
_exptl_crystal_size_min 0.02
_refine_diff_density_max 0.505
_refine_diff_density_min -0.607
_refine_diff_density_rms 0.058
_refine_ls_abs_structure_details 'Flack H D (1983), Acta Cryst. A39, 876-881'
_refine_ls_abs_structure_Flack -1.6(18)
_refine_ls_extinction_method none
_refine_ls_goodness_of_fit_ref 0.855
_refine_ls_hydrogen_treatment mixed
_refine_ls_matrix_type full
_refine_ls_number_parameters 1408
_refine_ls_number_reflns 11684
_refine_ls_number_restraints 278
_refine_ls_restrained_S_all 0.849
_refine_ls_R_factor_all 0.1580
_refine_ls_R_factor_gt 0.0925
_refine_ls_shift/su_max 0.003
_refine_ls_shift/su_mean 0.000
_refine_ls_structure_factor_coef Fsqd
_refine_ls_weighting_details 'calc w=1/[\s^2^(Fo^2^)+(0.2000P)^2^+0.0000P] where P=(Fo^2^+2Fc^2^)/3'
_refine_ls_weighting_scheme calc
_refine_ls_wR_factor_gt 0.2471
_refine_ls_wR_factor_ref 0.2924
_reflns_number_gt 4929
_reflns_number_total 11684
_reflns_threshold_expression >2sigma(I)
_cod_data_source_file c7qo00641a2.cif
_cod_data_source_block shelxl_sqd
_cod_original_cell_volume 6569(3)
_cod_database_code 1553859
_platon_squeeze_void_probe_radius 1.20

loop_
_symmetry_equiv_pos_as_xyz
'x, y, z'
'-x, y+1/2, -z'

loop_
_atom_site_label
_atom_site_type_symbol
_atom_site_fract_x
_atom_site_fract_y
_atom_site_fract_z
_atom_site_U_iso_or_equiv
_atom_site_adp_type
_atom_site_occupancy
_atom_site_symmetry_multiplicity
_atom_site_calc_flag
_atom_site_refinement_flags
O1 O -0.1416(5) 0.2342(3) 0.4180(4) 0.097(2) Uani 1 1 d .
O2 O 0.2360(4) 0.2038(3) 0.5900(4) 0.089(2) Uani 1 1 d .
H2 H 0.2372 0.2044 0.6303 0.106 Uiso 1 1 calc R
O3 O -0.1228(5) 0.2368(3) 0.7574(4) 0.102(2) Uani 1 1 d .
O4 O 0.2423(4) 0.2096(3) 0.7203(4) 0.093(2) Uani 1 1 d .
H4 H 0.2762 0.2389 0.7365 0.112 Uiso 1 1 calc R
O5 O -0.2371(5) 0.4392(3) 0.7602(6) 0.142(4) Uani 1 1 d .
H5 H -0.2429 0.4753 0.7564 0.171 Uiso 1 1 calc R
O6 O 0.1608(5) 0.3839(3) 0.8243(5) 0.111(2) Uani 1 1 d .
O7 O -0.2718(5) 0.4677(3) 0.5015(5) 0.113(3) Uani 1 1 d .
H7 H -0.3228 0.4692 0.5133 0.136 Uiso 1 1 calc R
O8 O 0.0324(5) 0.5813(3) 0.6874(5) 0.120(3) Uani 1 1 d .
O9 O -0.2578(5) 0.4261(3) 0.3866(5) 0.103(2) Uani 1 1 d .
H9 H -0.2782 0.4419 0.3486 0.124 Uiso 1 1 calc R
O10 O 0.1396(5) 0.3750(3) 0.4456(4) 0.105(2) Uani 1 1 d .
O11 O 0.5289(5) 0.5396(3) 0.3306(4) 0.0857(18) Uani 1 1 d .
O12 O 0.1614(4) 0.5664(3) 0.3621(5) 0.115(3) Uani 1 1 d .
H12 H 0.1195 0.5493 0.3304 0.138 Uiso 1 1 calc R
O13 O 0.5315(6) 0.5442(3) 0.6761(5) 0.112(3) Uani 1 1 d .
O14 O 0.1591(5) 0.5638(3) 0.4880(5) 0.112(3) Uani 1 1 d .
H14 H 0.1179 0.5541 0.5072 0.135 Uiso 1 1 calc R
O15 O 0.6440(5) 0.3465(3) 0.7072(4) 0.0902(19) Uani 1 1 d .
H15 H 0.6560 0.3256 0.6779 0.108 Uiso 1 1 calc R
O16 O 0.2467(5) 0.4007(3) 0.6407(4) 0.091(2) Uani 1 1 d .
O17 O 0.6513(4) 0.3009(3) 0.5917(3) 0.0816(17) Uani 1 1 d .
H17 H 0.6977 0.3051 0.5756 0.098 Uiso 1 1 calc R
O18 O 0.3349(4) 0.1915(3) 0.4067(4) 0.0847(18) Uani 1 1 d .
O19 O 0.6214(4) 0.3275(3) 0.3506(4) 0.0855(18) Uani 1 1 d .
H19 H 0.6578 0.3554 0.3484 0.103 Uiso 1 1 calc R
O20 O 0.2333(5) 0.3963(3) 0.2506(4) 0.105(2) Uani 1 1 d .
O21 O 0.2344(7) 0.7228(5) 1.1301(6) 0.158(3) Uani 1 1 d DU
O22 O 0.6230(7) 0.7881(5) 1.2025(5) 0.138(3) Uani 1 1 d .
H22 H 0.6553 0.7682 1.2357 0.166 Uiso 1 1 calc R
O23 O 0.3160(7) 0.9398(4) 0.9067(5) 0.1384(17) Uani 1 1 d DU
O24 O 0.6282(10) 0.8309(8) 1.0870(7) 0.227(6) Uani 1 1 d U
H24 H 0.6441 0.8483 1.1241 0.273 Uiso 1 1 calc R
O25 O 0.2547(11) 0.7423(6) 0.7442(6) 0.186(2) Uani 1 1 d U
H25 H 0.2510 0.7294 0.7060 0.223 Uiso 1 1 calc R
O26 O 0.6076(11) 0.8077(5) 0.8530(6) 0.186(2) Uani 1 1 d DU
O27 O 0.1946(11) 0.5655(7) 0.8755(8) 0.221(7) Uani 1 1 d .
H27 H 0.1505 0.5586 0.8389 0.265 Uiso 1 1 calc R
O28 O 0.5545(11) 0.5913(5) 0.8382(7) 0.183(4) Uani 1 1 d U
O29 O 0.1764(10) 0.5447(6) 0.9891(11) 0.260(9) Uani 1 1 d .
H29 H 0.1312 0.5476 1.0066 0.311 Uiso 1 1 calc R
O30 O 0.5437(9) 0.5922(4) 1.1753(5) 0.155(4) Uani 1 1 d U
O31 O -0.2216(6) 0.3427(4) 0.5344(4) 0.129(3) Uani 1 1 d .
H31 H -0.2351 0.3362 0.4931 0.155 Uiso 1 1 calc R
O32 O 0.5823(8) 0.4513(7) 0.5627(7) 0.205(6) Uani 1 1 d .
H32 H 0.5834 0.4592 0.6020 0.308 Uiso 1 1 calc R
C1 C 0.0307(8) 0.2518(3) 0.4484(6) 0.082(3) Uani 1 1 d .
C2 C -0.0486(7) 0.2231(4) 0.4658(6) 0.081(3) Uani 1 1 d .
C3 C -0.0324(6) 0.1911(3) 0.5224(5) 0.068(2) Uani 1 1 d .
H3 H -0.0860 0.1743 0.5334 0.082 Uiso 1 1 calc R
C4 C 0.0602(8) 0.1834(3) 0.5623(6) 0.088(3) Uani 1 1 d .
C5 C 0.1403(7) 0.2099(4) 0.5487(6) 0.076(3) Uani 1 1 d .
C6 C 0.1234(8) 0.2414(4) 0.4892(6) 0.082(3) Uani 1 1 d .
H6 H 0.1779 0.2558 0.4773 0.099 Uiso 1 1 calc R
C7 C 0.0767(6) 0.1502(4) 0.6280(5) 0.069(2) Uani 1 1 d .
H7A H 0.0271 0.1189 0.6202 0.083 Uiso 1 1 calc R
H7B H 0.1426 0.1318 0.6405 0.083 Uiso 1 1 calc R
C8 C 0.0706(7) 0.1864(4) 0.6866(6) 0.085(3) Uani 1 1 d .
C9 C -0.0197(7) 0.1912(4) 0.6976(6) 0.079(3) Uani 1 1 d .
H9A H -0.0731 0.1682 0.6712 0.095 Uiso 1 1 calc R
C10 C -0.0357(7) 0.2278(4) 0.7454(5) 0.082(3) Uani 1 1 d .
C11 C 0.0461(8) 0.2587(4) 0.7868(5) 0.085(3) Uani 1 1 d .
C12 C 0.1359(8) 0.2518(5) 0.7785(6) 0.097(3) Uani 1 1 d .
H12D H 0.1917 0.2716 0.8073 0.116 Uiso 1 1 calc R
C13 C 0.1468(7) 0.2152(5) 0.7272(7) 0.094(3) Uani 1 1 d .
C14 C 0.0340(9) 0.3006(6) 0.8412(6) 0.112(4) Uani 1 1 d .
H14A H -0.0115 0.2828 0.8626 0.135 Uiso 1 1 calc R
H14B H 0.0989 0.3050 0.8763 0.135 Uiso 1 1 calc R
C15 C -0.0025(8) 0.3570(5) 0.8175(6) 0.098(3) Uani 1 1 d .
C16 C -0.0988(8) 0.3732(5) 0.8008(6) 0.098(3) Uani 1 1 d .
H16 H -0.1446 0.3454 0.8065 0.118 Uiso 1 1 calc R
C17 C -0.1328(9) 0.4235(5) 0.7779(7) 0.111(4) Uani 1 1 d .
C18 C -0.0729(9) 0.4675(5) 0.7674(7) 0.115(4) Uani 1 1 d .
C19 C 0.0301(8) 0.4522(4) 0.7853(8) 0.116(4) Uani 1 1 d .
H19A H 0.0757 0.4810 0.7817 0.139 Uiso 1 1 calc R
C20 C 0.0640(8) 0.4005(4) 0.8064(5) 0.085(3) Uani 1 1 d .
C21 C -0.1057(9) 0.5271(4) 0.7353(8) 0.109(4) Uani 1 1 d .
H21A H -0.1703 0.5374 0.7403 0.131 Uiso 1 1 calc R
H21B H -0.0572 0.5568 0.7589 0.131 Uiso 1 1 calc R
C22 C -0.1137(7) 0.5270(4) 0.6672(7) 0.083(3) Uani 1 1 d .
C23 C -0.1875(7) 0.4985(5) 0.6176(9) 0.104(4) Uani 1 1 d .
H23 H -0.2371 0.4793 0.6310 0.125 Uiso 1 1 calc R
C24 C -0.1947(7) 0.4957(4) 0.5491(9) 0.102(4) Uani 1 1 d .
C25 C -0.1199(7) 0.5208(4) 0.5275(7) 0.090(3) Uani 1 1 d .
C26 C -0.0465(8) 0.5484(4) 0.5704(9) 0.096(4) Uani 1 1 d .
H26 H 0.0022 0.5661 0.5549 0.115 Uiso 1 1 calc R
C27 C -0.0384(7) 0.5525(4) 0.6374(10) 0.109(5) Uani 1 1 d .
C28 C -0.1204(6) 0.5165(4) 0.4567(8) 0.099(4) Uani 1 1 d .
H28A H -0.0757 0.5466 0.4491 0.119 Uiso 1 1 calc R
H28B H -0.1878 0.5254 0.4268 0.119 Uiso 1 1 calc R
C29 C -0.0886(8) 0.4566(4) 0.4357(6) 0.096(3) Uani 1 1 d .
C30 C -0.1603(8) 0.4164(5) 0.4028(7) 0.103(4) Uani 1 1 d .
C31 C -0.1267(8) 0.3623(4) 0.3855(6) 0.098(3) Uani 1 1 d .
H31A H -0.1747 0.3346 0.3627 0.118 Uiso 1 1 calc R
C32 C -0.0286(8) 0.3480(4) 0.4001(6) 0.088(3) Uani 1 1 d .
C33 C 0.0440(8) 0.3917(4) 0.4342(7) 0.100(3) Uani 1 1 d .
O33 O 0.0210(6) 0.5166(5) 0.2585(8) 0.190(5) Uani 1 1 d D
H33 H 0.0303 0.5456 0.2839 0.285 Uiso 1 1 calc R
C34 C 0.0129(8) 0.4437(4) 0.4506(7) 0.102(4) Uani 1 1 d .
H34 H 0.0605 0.4720 0.4725 0.122 Uiso 1 1 calc R
C35 C 0.0100(8) 0.2893(5) 0.3896(7) 0.107(4) Uani 1 1 d .
H35A H -0.0392 0.2701 0.3512 0.128 Uiso 1 1 calc R
H35B H 0.0712 0.2944 0.3777 0.128 Uiso 1 1 calc R
C36 C -0.2259(7) 0.2101(4) 0.4299(6) 0.095(3) Uani 1 1 d .
H36A H -0.2260 0.2207 0.4751 0.114 Uiso 1 1 calc R
H36B H -0.2242 0.1679 0.4263 0.114 Uiso 1 1 calc R
H36C H -0.2857 0.2251 0.3966 0.114 Uiso 1 1 calc R
C37 C -0.2060(6) 0.2052(4) 0.7161(7) 0.095(3) Uani 1 1 d .
H37A H -0.2006 0.1646 0.7304 0.114 Uiso 1 1 calc R
H37B H -0.2076 0.2074 0.6691 0.114 Uiso 1 1 calc R
H37C H -0.2667 0.2219 0.7204 0.114 Uiso 1 1 calc R
C38 C 0.2175(8) 0.4153(6) 0.7942(8) 0.119(4) Uani 1 1 d .
H38A H 0.2194 0.4559 0.8079 0.142 Uiso 1 1 calc R
H38B H 0.1887 0.4125 0.7453 0.142 Uiso 1 1 calc R
H38C H 0.2847 0.3996 0.8080 0.142 Uiso 1 1 calc R
C39 C 0.0868(10) 0.6211(6) 0.6604(8) 0.149(6) Uani 1 1 d .
H39A H 0.0431 0.6522 0.6366 0.179 Uiso 1 1 calc R
H39B H 0.1135 0.6007 0.6289 0.179 Uiso 1 1 calc R
H39C H 0.1412 0.6375 0.6970 0.179 Uiso 1 1 calc R
C40 C 0.2129(7) 0.4170(4) 0.4684(7) 0.114(4) Uani 1 1 d .
H40A H 0.2174 0.4284 0.5143 0.136 Uiso 1 1 calc R
H40B H 0.1964 0.4509 0.4389 0.136 Uiso 1 1 calc R
H40C H 0.2763 0.4011 0.4681 0.136 Uiso 1 1 calc R
C41 C 0.3596(9) 0.5181(4) 0.2965(5) 0.087(3) Uani 1 1 d .
C42 C 0.4391(7) 0.5474(4) 0.3400(5) 0.072(2) Uani 1 1 d .
C43 C 0.4235(7) 0.5813(3) 0.3914(5) 0.074(2) Uani 1 1 d .
H43 H 0.4786 0.6004 0.4217 0.088 Uiso 1 1 calc R
C44 C 0.3337(6) 0.5880(3) 0.4002(5) 0.071(2) Uani 1 1 d .
C45 C 0.2509(6) 0.5587(4) 0.3567(6) 0.084(3) Uani 1 1 d .
C46 C 0.2678(7) 0.5246(4) 0.3047(6) 0.094(3) Uani 1 1 d .
H46 H 0.2132 0.5053 0.2741 0.113 Uiso 1 1 calc R
C47 C 0.3184(6) 0.6242(4) 0.4576(6) 0.079(3) Uani 1 1 d .
H47A H 0.3656 0.6569 0.4678 0.095 Uiso 1 1 calc R
H47B H 0.2509 0.6405 0.4428 0.095 Uiso 1 1 calc R
C48 C 0.3323(6) 0.5899(3) 0.5193(5) 0.070(2) Uani 1 1 d .
C49 C 0.4263(7) 0.5847(4) 0.5678(5) 0.077(3) Uani 1 1 d .
H49 H 0.4809 0.6036 0.5601 0.092 Uiso 1 1 calc R
C50 C 0.4419(8) 0.5524(4) 0.6273(6) 0.081(3) Uani 1 1 d .
C51 C 0.3670(7) 0.5244(4) 0.6412(6) 0.080(3) Uani 1 1 d .
C52 C 0.2746(8) 0.5297(4) 0.5940(7) 0.094(4) Uani 1 1 d .
H52 H 0.2206 0.5113 0.6029 0.113 Uiso 1 1 calc R
C53 C 0.2562(7) 0.5601(4) 0.5346(7) 0.097(4) Uani 1 1 d .
C54 C 0.3808(7) 0.4860(3) 0.7019(5) 0.082(3) Uani 1 1 d .
H54A H 0.3183 0.4836 0.7126 0.098 Uiso 1 1 calc R
H54B H 0.4318 0.5028 0.7412 0.098 Uiso 1 1 calc R
C55 C 0.4131(8) 0.4243(3) 0.6869(5) 0.081(3) Uani 1 1 d .
C56 C 0.5161(8) 0.4123(4) 0.7056(5) 0.087(3) Uani 1 1 d .
H56 H 0.5639 0.4402 0.7281 0.104 Uiso 1 1 calc R
C57 C 0.5436(7) 0.3572(3) 0.6890(5) 0.076(3) Uani 1 1 d .
C58 C 0.4730(7) 0.3151(3) 0.6582(5) 0.071(2) Uani 1 1 d .
C59 C 0.3740(7) 0.3274(4) 0.6394(5) 0.078(3) Uani 1 1 d .
H59 H 0.3263 0.3000 0.6152 0.094 Uiso 1 1 calc R
C60 C 0.3439(8) 0.3851(3) 0.6583(5) 0.075(3) Uani 1 1 d .
C61 C 0.5042(6) 0.2563(3) 0.6422(5) 0.073(2) Uani 1 1 d .
H61A H 0.4611 0.2267 0.6526 0.088 Uiso 1 1 calc R
H61B H 0.5727 0.2488 0.6711 0.088 Uiso 1 1 calc R
C62 C 0.4991(5) 0.2503(3) 0.5687(4) 0.0580(19) Uani 1 1 d .
C63 C 0.5740(5) 0.2740(3) 0.5456(5) 0.059(2) Uani 1 1 d .
C64 C 0.5616(6) 0.2711(3) 0.4781(5) 0.0618(18) Uani 1 1 d U
H64 H 0.6105 0.2888 0.4626 0.074 Uiso 1 1 calc R
C65 C 0.4846(6) 0.2449(3) 0.4317(5) 0.0617(18) Uani 1 1 d U
C66 C 0.4150(6) 0.2189(3) 0.4548(6) 0.073(2) Uani 1 1 d .
C67 C 0.4230(6) 0.2220(3) 0.5234(5) 0.065(2) Uani 1 1 d .
H67 H 0.3741 0.2040 0.5384 0.079 Uiso 1 1 calc R
C68 C 0.4773(6) 0.2455(3) 0.3587(5) 0.074(2) Uani 1 1 d U
H68A H 0.5410 0.2328 0.3541 0.089 Uiso 1 1 calc R
H68B H 0.4261 0.2175 0.3341 0.089 Uiso 1 1 calc R
C69 C 0.4525(7) 0.3032(3) 0.3277(5) 0.068(2) Uani 1 1 d .
C70 C 0.5251(7) 0.3437(4) 0.3251(5) 0.071(2) Uani 1 1 d .
C71 C 0.4985(7) 0.4000(3) 0.2966(5) 0.075(2) Uani 1 1 d .
H71 H 0.5481 0.4263 0.2938 0.090 Uiso 1 1 calc R
C72 C 0.4018(7) 0.4155(3) 0.2735(5) 0.073(2) Uani 1 1 d .
C73 C 0.3284(8) 0.3774(4) 0.2744(5) 0.081(3) Uani 1 1 d .
C74 C 0.3566(7) 0.3214(3) 0.3021(5) 0.071(2) Uani 1 1 d .
H74 H 0.3059 0.2951 0.3030 0.085 Uiso 1 1 calc R
C75 C 0.3758(8) 0.4778(4) 0.2453(5) 0.087(3) Uani 1 1 d .
H75A H 0.4302 0.4928 0.2302 0.105 Uiso 1 1 calc R
H75B H 0.3154 0.4765 0.2058 0.105 Uiso 1 1 calc R
C76 C 0.6091(7) 0.5767(5) 0.3663(7) 0.100(3) Uani 1 1 d .
H76A H 0.6188 0.5742 0.4146 0.120 Uiso 1 1 calc R
H76B H 0.5937 0.6167 0.3511 0.120 Uiso 1 1 calc R
H76C H 0.6694 0.5644 0.3575 0.120 Uiso 1 1 calc R
C77 C 0.6081(7) 0.5755(5) 0.6666(8) 0.123(5) Uani 1 1 d .
H77A H 0.6605 0.5799 0.7097 0.148 Uiso 1 1 calc R
H77B H 0.5841 0.6137 0.6486 0.148 Uiso 1 1 calc R
H77C H 0.6341 0.5550 0.6349 0.148 Uiso 1 1 calc R
C78 C 0.1717(7) 0.3565(4) 0.6169(7) 0.108(4) Uani 1 1 d .
H78A H 0.1737 0.3300 0.6538 0.129 Uiso 1 1 calc R
H78B H 0.1840 0.3348 0.5802 0.129 Uiso 1 1 calc R
H78C H 0.1066 0.3748 0.6006 0.129 Uiso 1 1 calc R
C79 C 0.2779(7) 0.1511(4) 0.4297(7) 0.107(4) Uani 1 1 d .
H79A H 0.2392 0.1717 0.4537 0.129 Uiso 1 1 calc R
H79B H 0.3218 0.1233 0.4600 0.129 Uiso 1 1 calc R
H79C H 0.2332 0.1305 0.3912 0.129 Uiso 1 1 calc R
C80 C 0.1540(9) 0.3637(6) 0.2704(10) 0.154(6) Uani 1 1 d .
H80A H 0.1738 0.3603 0.3194 0.185 Uiso 1 1 calc R
H80B H 0.1457 0.3250 0.2503 0.185 Uiso 1 1 calc R
H80C H 0.0915 0.3849 0.2542 0.185 Uiso 1 1 calc R
C81 C 0.4067(11) 0.7005(6) 1.1835(7) 0.117(4) Uani 1 1 d .
C82 C 0.3305(11) 0.7412(8) 1.1491(10) 0.157(3) Uani 1 1 d U
C83 C 0.3565(9) 0.7948(5) 1.1351(6) 0.107(4) Uani 1 1 d .
H83 H 0.3058 0.8209 1.1119 0.128 Uiso 1 1 calc R
C84 C 0.4548(9) 0.8138(5) 1.1533(6) 0.096(3) Uani 1 1 d .
C85 C 0.5246(11) 0.7744(6) 1.1860(6) 0.110(4) Uani 1 1 d .
C86 C 0.4999(10) 0.7214(6) 1.2033(6) 0.112(4) Uani 1 1 d .
H86 H 0.5509 0.6976 1.2308 0.134 Uiso 1 1 calc R
C87 C 0.4777(9) 0.8773(6) 1.1362(6) 0.111(3) Uani 1 1 d .
H87A H 0.5421 0.8899 1.1676 0.133 Uiso 1 1 calc R
H87B H 0.4262 0.9039 1.1415 0.133 Uiso 1 1 calc R
C88 C 0.4805(12) 0.8801(6) 1.0618(8) 0.1358(17) Uani 1 1 d U
C89 C 0.3948(12) 0.9073(6) 1.0177(8) 0.1361(17) Uani 1 1 d U
H89 H 0.3414 0.9222 1.0305 0.163 Uiso 1 1 calc R
C90 C 0.4020(12) 0.9088(6) 0.9505(9) 0.1366(17) Uani 1 1 d U
C91 C 0.4685(12) 0.8890(6) 0.9305(8) 0.1361(17) Uani 1 1 d U
C92 C 0.5509(12) 0.8626(6) 0.9791(8) 0.1361(17) Uani 1 1 d U
H92 H 0.6048 0.8486 0.9663 0.163 Uiso 1 1 calc R
C93 C 0.5518(13) 0.8577(6) 1.0436(9) 0.1359(17) Uani 1 1 d U
C94 C 0.4679(12) 0.8925(5) 0.8553(5) 0.142(6) Uani 1 1 d .
H94A H 0.4152 0.9188 0.8290 0.170 Uiso 1 1 calc R
H94B H 0.5321 0.9068 0.8531 0.170 Uiso 1 1 calc R
C95 C 0.4487(19) 0.8304(9) 0.8279(10) 0.183(2) Uani 1 1 d U
C96 C 0.3483(17) 0.8158(8) 0.7982(9) 0.183(2) Uani 1 1 d U
H96 H 0.2941 0.8407 0.7952 0.219 Uiso 1 1 calc R
C97 C 0.3407(19) 0.7586(9) 0.7736(10) 0.182(2) Uani 1 1 d U
C98 C 0.4197(18) 0.7151(9) 0.7744(10) 0.182(2) Uani 1 1 d U
C99 C 0.5216(15) 0.7334(8) 0.8042(7) 0.183(2) Uani 1 1 d DU
H99 H 0.5782 0.7097 0.8105 0.220 Uiso 1 1 calc R
C100 C 0.5220(14) 0.7947(9) 0.8228(7) 0.184(2) Uani 1 1 d DU
C101 C 0.4017(16) 0.6555(7) 0.7506(9) 0.173(4) Uani 1 1 d U
H10A H 0.4574 0.6424 0.7357 0.208 Uiso 1 1 calc R
H10B H 0.3412 0.6543 0.7112 0.208 Uiso 1 1 calc R
C102 C 0.3895(11) 0.6122(4) 0.8053(4) 0.154(4) Uani 1 1 d GU
C103 C 0.2975(9) 0.6070(4) 0.8142(5) 0.161(4) Uani 1 1 d GU
H103 H 0.2428 0.6279 0.7860 0.193 Uiso 1 1 calc R
C104 C 0.2855(9) 0.5712(5) 0.8643(6) 0.184(9) Uani 1 1 d G
C105 C 0.3656(11) 0.5406(3) 0.9055(5) 0.129(5) Uani 1 1 d G
C106 C 0.4576(10) 0.5458(4) 0.8966(5) 0.157(6) Uani 1 1 d G
H106 H 0.5123 0.5248 0.9248 0.188 Uiso 1 1 calc R
C107 C 0.4696(9) 0.5816(5) 0.8465(6) 0.167(5) Uani 1 1 d GU
C108 C 0.3495(15) 0.5012(6) 0.9601(9) 0.170(6) Uani 1 1 d .
H10C H 0.4016 0.4712 0.9716 0.204 Uiso 1 1 calc R
H10D H 0.2853 0.4813 0.9415 0.204 Uiso 1 1 calc R
C109 C 0.3506(11) 0.5333(4) 1.0262(5) 0.159(3) Uani 1 1 d GU
C110 C 0.2669(8) 0.5555(5) 1.0375(6) 0.163(3) Uani 1 1 d GU
C111 C 0.2759(9) 0.5894(4) 1.0939(7) 0.162(3) Uani 1 1 d GU
H111 H 0.2186 0.6046 1.1016 0.194 Uiso 1 1 calc R
C112 C 0.3686(11) 0.6011(4) 1.1390(5) 0.157(3) Uani 1 1 d GU
C113 C 0.4524(8) 0.5789(5) 1.1277(6) 0.155(3) Uani 1 1 d GU
C114 C 0.4434(9) 0.5450(4) 1.0713(7) 0.157(3) Uani 1 1 d GU
H114 H 0.5007 0.5298 1.0636 0.189 Uiso 1 1 calc R
C115 C 0.3875(12) 0.6434(7) 1.2033(9) 0.160(7) Uani 1 1 d .
H11D H 0.3287 0.6439 1.2186 0.192 Uiso 1 1 calc R
H11E H 0.4445 0.6295 1.2407 0.192 Uiso 1 1 calc R
C116 C 0.1684(15) 0.7448(15) 1.0676(11) 0.275(14) Uani 1 1 d DU
H11A H 0.1861 0.7848 1.0612 0.330 Uiso 1 1 calc R
H11B H 0.1004 0.7435 1.0689 0.330 Uiso 1 1 calc R
H11C H 0.1737 0.7208 1.0303 0.330 Uiso 1 1 calc R
C117 C 0.2385(16) 0.9644(14) 0.9292(12) 0.270(14) Uani 1 1 d DU
H11F H 0.1902 0.9839 0.8915 0.405 Uiso 1 1 calc R
H11G H 0.2672 0.9924 0.9651 0.405 Uiso 1 1 calc R
H11H H 0.2058 0.9335 0.9462 0.405 Uiso 1 1 calc R
C118 C 0.6434(13) 0.7906(7) 0.9215(5) 0.186(2) Uani 1 1 d DU
H11L H 0.7124 0.8026 0.9408 0.279 Uiso 1 1 calc R
H11M H 0.6389 0.7484 0.9246 0.279 Uiso 1 1 calc R
H11N H 0.6038 0.8089 0.9464 0.279 Uiso 1 1 calc R
C119 C 0.631(2) 0.5523(12) 0.8914(17) 0.290(14) Uani 1 1 d U
H11I H 0.5958 0.5210 0.9058 0.348 Uiso 1 1 calc R
H11J H 0.6665 0.5759 0.9304 0.348 Uiso 1 1 calc R
H11K H 0.6780 0.5357 0.8712 0.348 Uiso 1 1 calc R
C120 C 0.6316(14) 0.5700(10) 1.1709(15) 0.235(11) Uani 1 1 d U
H12A H 0.6176 0.5428 1.1333 0.282 Uiso 1 1 calc R
H12B H 0.6667 0.5499 1.2128 0.282 Uiso 1 1 calc R
H12C H 0.6725 0.6017 1.1635 0.282 Uiso 1 1 calc R
C126 C -0.0572(14) 0.4827(9) 0.2669(12) 0.222(10) Uani 1 1 d D
H12E H -0.0401 0.4681 0.3136 0.267 Uiso 1 1 calc R
H12F H -0.0714 0.4493 0.2358 0.267 Uiso 1 1 calc R
C125 C -0.1455(12) 0.5230(16) 0.2512(15) 0.43(4) Uani 1 1 d D
H12G H -0.2018 0.5023 0.2575 0.639 Uiso 1 1 calc R
H12H H -0.1624 0.5362 0.2045 0.639 Uiso 1 1 calc R
H12I H -0.1293 0.5565 0.2814 0.639 Uiso 1 1 calc R
C122 C -0.1159(8) 0.3355(6) 0.5674(7) 0.110(4) Uani 1 1 d .
H12J H -0.0984 0.2945 0.5636 0.132 Uiso 1 1 calc R
H12K H -0.0800 0.3592 0.5433 0.132 Uiso 1 1 calc R
C121 C -0.0842(11) 0.3512(6) 0.6351(8) 0.133(5) Uani 1 1 d .
H12L H -0.0127 0.3458 0.6537 0.200 Uiso 1 1 calc R
H12M H -0.1173 0.3270 0.6598 0.200 Uiso 1 1 calc R
H12N H -0.1004 0.3920 0.6394 0.200 Uiso 1 1 calc R
C123 C 0.4769(9) 0.4228(6) 0.4603(8) 0.123(4) Uani 1 1 d .
H12O H 0.4076 0.4121 0.4391 0.185 Uiso 1 1 calc R
H12P H 0.5192 0.3900 0.4578 0.185 Uiso 1 1 calc R
H12Q H 0.4929 0.4561 0.4367 0.185 Uiso 1 1 calc R
C124 C 0.4922(9) 0.4370(5) 0.5265(8) 0.101(3) Uani 1 1 d .
H12R H 0.4480 0.4697 0.5277 0.122 Uiso 1 1 calc R
H12S H 0.4716 0.4036 0.5485 0.122 Uiso 1 1 calc R

loop_
_atom_site_aniso_label
_atom_site_aniso_U_11
_atom_site_aniso_U_22
_atom_site_aniso_U_33
_atom_site_aniso_U_23
_atom_site_aniso_U_13
_atom_site_aniso_U_12
O1 0.105(4) 0.049(3) 0.144(7) 0.014(4) 0.049(5) -0.011(3)
O2 0.080(4) 0.058(3) 0.147(7) -0.003(4) 0.064(4) -0.005(3)
O3 0.134(5) 0.058(4) 0.145(7) -0.015(4) 0.086(5) -0.013(3)
O4 0.088(4) 0.077(4) 0.118(6) -0.002(4) 0.038(4) -0.011(3)
O5 0.108(5) 0.069(4) 0.259(12) -0.038(6) 0.071(6) -0.021(4)
O6 0.091(4) 0.080(4) 0.168(8) -0.006(5) 0.051(5) -0.009(4)
O7 0.092(4) 0.067(4) 0.188(9) -0.014(5) 0.054(5) -0.020(3)
O8 0.094(4) 0.074(4) 0.191(9) 0.032(5) 0.045(5) -0.020(4)
O9 0.092(4) 0.061(4) 0.148(8) 0.026(4) 0.024(4) -0.017(3)
O10 0.109(5) 0.071(4) 0.146(7) 0.011(4) 0.058(5) -0.007(4)
O11 0.110(4) 0.057(3) 0.103(6) 0.002(3) 0.051(4) 0.018(3)
O12 0.065(3) 0.067(4) 0.215(10) -0.026(5) 0.047(5) 0.003(3)
O13 0.124(5) 0.068(4) 0.130(7) 0.020(4) 0.019(5) -0.034(4)
O14 0.096(5) 0.044(3) 0.213(9) 0.008(4) 0.073(5) 0.003(3)
O15 0.113(5) 0.070(4) 0.093(6) -0.002(3) 0.040(4) -0.009(3)
O16 0.101(4) 0.043(3) 0.151(7) -0.023(3) 0.073(4) -0.011(3)
O17 0.098(4) 0.072(4) 0.082(5) 0.003(3) 0.038(4) -0.016(3)
O18 0.090(4) 0.063(3) 0.111(6) -0.016(3) 0.044(4) -0.029(3)
O19 0.090(4) 0.060(3) 0.114(6) 0.004(3) 0.044(4) -0.018(3)
O20 0.105(5) 0.073(4) 0.133(7) 0.014(4) 0.033(4) 0.007(4)
O21 0.154(6) 0.157(7) 0.193(9) 0.048(6) 0.100(6) 0.002(5)
O22 0.114(6) 0.157(8) 0.129(8) -0.007(6) 0.017(5) 0.017(5)
O23 0.202(5) 0.092(3) 0.127(4) -0.001(3) 0.060(3) -0.004(3)
O24 0.239(11) 0.286(18) 0.127(9) -0.017(9) 0.015(7) 0.061(10)
O25 0.291(6) 0.152(4) 0.117(4) -0.023(3) 0.066(4) -0.039(4)
O26 0.291(6) 0.152(4) 0.117(4) -0.023(3) 0.066(4) -0.039(4)
O27 0.246(13) 0.196(13) 0.200(14) 0.003(10) 0.041(11) -0.119(11)
O28 0.296(14) 0.106(6) 0.185(10) 0.004(6) 0.129(9) -0.005(7)
O29 0.222(12) 0.153(11) 0.39(3) -0.046(13) 0.072(13) -0.100(10)
O30 0.225(9) 0.123(7) 0.120(8) 0.022(6) 0.060(7) 0.073(7)
O31 0.148(7) 0.159(8) 0.092(6) 0.001(5) 0.054(5) -0.061(6)
O32 0.165(9) 0.268(16) 0.213(14) -0.086(12) 0.105(9) -0.076(10)
C1 0.115(7) 0.039(4) 0.115(9) -0.004(5) 0.070(7) -0.008(4)
C2 0.096(6) 0.057(5) 0.088(8) -0.023(5) 0.027(6) 0.003(5)
C3 0.077(5) 0.033(4) 0.107(8) 0.014(4) 0.047(5) 0.008(3)
C4 0.117(7) 0.032(4) 0.143(10) 0.004(5) 0.082(7) 0.007(4)
C5 0.093(6) 0.054(5) 0.102(9) -0.029(5) 0.060(6) -0.007(4)
C6 0.100(7) 0.075(6) 0.084(8) -0.021(6) 0.047(6) 0.002(5)
C7 0.072(5) 0.052(4) 0.086(7) -0.001(4) 0.028(5) 0.001(3)
C8 0.097(6) 0.045(4) 0.124(9) 0.002(5) 0.053(6) -0.012(4)
C9 0.092(6) 0.043(4) 0.101(8) 0.001(5) 0.030(5) 0.005(4)
C10 0.107(6) 0.068(6) 0.082(8) 0.028(5) 0.045(6) -0.018(5)
C11 0.124(8) 0.051(5) 0.091(8) 0.013(5) 0.049(6) -0.011(5)
C12 0.099(7) 0.089(7) 0.095(9) -0.007(6) 0.019(6) 0.001(5)
C13 0.098(7) 0.071(6) 0.111(10) 0.034(6) 0.030(6) -0.008(5)
C14 0.150(9) 0.105(9) 0.100(10) -0.003(7) 0.066(8) -0.020(7)
C15 0.114(8) 0.076(7) 0.110(10) -0.003(6) 0.045(7) -0.026(6)
C16 0.111(8) 0.074(7) 0.121(10) -0.022(6) 0.052(7) -0.026(6)
C17 0.149(10) 0.057(6) 0.147(12) -0.041(7) 0.076(8) -0.027(6)
C18 0.140(9) 0.062(6) 0.165(13) -0.045(7) 0.078(8) -0.031(6)
C19 0.112(7) 0.053(6) 0.198(14) -0.030(7) 0.071(8) -0.005(5)
C20 0.121(8) 0.074(6) 0.058(7) -0.019(5) 0.024(5) -0.025(6)
C21 0.135(8) 0.058(6) 0.155(13) -0.023(6) 0.074(8) -0.004(5)
C22 0.090(6) 0.045(4) 0.103(9) -0.011(5) 0.014(6) 0.006(4)
C23 0.080(6) 0.069(6) 0.174(14) -0.009(8) 0.054(8) 0.005(5)
C24 0.085(7) 0.033(4) 0.191(14) 0.017(6) 0.050(8) 0.003(4)
C25 0.094(7) 0.039(4) 0.136(11) 0.011(5) 0.036(7) -0.008(5)
C26 0.084(7) 0.060(6) 0.162(13) 0.034(7) 0.064(8) 0.009(5)
C27 0.070(6) 0.048(5) 0.212(17) 0.026(7) 0.048(8) -0.010(4)
C28 0.065(5) 0.048(5) 0.178(14) 0.018(6) 0.030(6) -0.010(4)
C29 0.107(7) 0.047(5) 0.126(10) 0.025(5) 0.025(6) -0.013(5)
C30 0.095(7) 0.081(7) 0.149(11) 0.012(7) 0.061(7) -0.022(6)
C31 0.110(8) 0.066(6) 0.129(10) 0.014(6) 0.051(7) -0.020(5)
C32 0.129(8) 0.063(5) 0.093(8) -0.002(5) 0.064(6) -0.026(5)
C33 0.102(7) 0.066(6) 0.141(11) 0.006(6) 0.052(7) -0.020(5)
O33 0.108(6) 0.191(11) 0.259(15) -0.049(10) 0.040(7) -0.022(6)
C34 0.122(8) 0.039(4) 0.161(11) 0.009(5) 0.068(7) -0.019(5)
C35 0.123(8) 0.090(7) 0.139(11) -0.022(7) 0.086(8) -0.041(6)
C36 0.110(6) 0.049(5) 0.130(10) 0.028(5) 0.044(6) 0.023(5)
C37 0.088(6) 0.052(5) 0.147(11) -0.009(5) 0.040(6) -0.004(4)
C38 0.098(7) 0.111(9) 0.148(13) 0.010(8) 0.040(7) 0.002(6)
C39 0.168(11) 0.108(9) 0.138(13) 0.011(9) 0.001(10) -0.051(9)
C40 0.104(7) 0.061(6) 0.190(14) 0.017(7) 0.066(8) -0.020(5)
C41 0.139(8) 0.047(5) 0.081(8) -0.003(5) 0.044(6) -0.002(5)
C42 0.093(6) 0.040(4) 0.076(7) 0.020(4) 0.017(5) 0.006(4)
C43 0.102(6) 0.038(4) 0.090(8) 0.001(4) 0.043(5) 0.001(4)
C44 0.081(5) 0.037(4) 0.084(7) 0.010(4) 0.012(5) 0.007(4)
C45 0.083(6) 0.038(4) 0.123(9) -0.003(5) 0.023(6) 0.016(4)
C46 0.077(5) 0.046(4) 0.142(11) 0.022(6) 0.011(6) 0.014(4)
C47 0.066(5) 0.043(4) 0.134(10) -0.004(5) 0.041(5) -0.003(3)
C48 0.075(5) 0.039(4) 0.108(8) -0.014(4) 0.045(5) -0.006(3)
C49 0.105(7) 0.047(4) 0.102(8) -0.018(5) 0.067(6) -0.020(4)
C50 0.128(8) 0.042(4) 0.099(9) -0.011(5) 0.071(7) -0.003(5)
C51 0.099(7) 0.049(4) 0.107(9) -0.016(5) 0.054(6) -0.004(4)
C52 0.112(8) 0.040(4) 0.167(12) 0.017(6) 0.095(8) 0.001(4)
C53 0.076(6) 0.045(5) 0.185(13) 0.004(6) 0.064(7) 0.014(4)
C54 0.127(7) 0.044(4) 0.094(8) -0.012(4) 0.062(6) -0.013(4)
C55 0.148(8) 0.035(4) 0.087(8) 0.003(4) 0.078(6) -0.016(5)
C56 0.135(8) 0.058(5) 0.071(8) 0.001(4) 0.037(6) -0.013(5)
C57 0.113(7) 0.038(4) 0.082(7) 0.013(4) 0.039(6) 0.002(4)
C58 0.113(7) 0.042(4) 0.075(7) 0.004(4) 0.053(5) -0.012(4)
C59 0.108(7) 0.046(4) 0.104(8) 0.000(4) 0.067(6) -0.004(4)
C60 0.138(7) 0.022(3) 0.088(7) 0.002(4) 0.067(6) 0.001(4)
C61 0.094(5) 0.044(4) 0.092(8) 0.006(4) 0.043(5) -0.015(4)
C62 0.084(5) 0.036(4) 0.053(6) 0.000(3) 0.020(4) -0.001(3)
C63 0.063(4) 0.030(3) 0.084(7) 0.006(4) 0.023(4) -0.009(3)
C64 0.072(4) 0.036(3) 0.095(6) 0.011(3) 0.051(4) 0.010(3)
C65 0.079(4) 0.031(3) 0.085(5) 0.002(3) 0.041(4) -0.001(3)
C66 0.087(5) 0.040(4) 0.094(8) -0.007(4) 0.030(5) 0.003(4)
C67 0.088(5) 0.034(4) 0.084(7) -0.009(4) 0.040(5) 0.001(3)
C68 0.087(4) 0.041(4) 0.100(6) 0.005(4) 0.035(4) -0.009(3)
C69 0.097(6) 0.034(4) 0.080(7) -0.007(4) 0.038(5) -0.005(4)
C70 0.100(6) 0.054(4) 0.076(7) -0.007(4) 0.051(5) -0.003(4)
C71 0.116(7) 0.033(4) 0.087(7) -0.012(4) 0.049(6) -0.018(4)
C72 0.117(7) 0.039(4) 0.062(6) -0.003(4) 0.028(5) -0.003(4)
C73 0.121(7) 0.041(4) 0.084(7) 0.001(4) 0.036(6) 0.013(5)
C74 0.109(6) 0.038(4) 0.075(7) -0.004(4) 0.044(5) -0.027(4)
C75 0.156(8) 0.047(4) 0.052(6) 0.001(4) 0.022(6) -0.007(5)
C76 0.092(6) 0.091(7) 0.125(10) -0.014(7) 0.045(6) -0.013(6)
C77 0.096(6) 0.074(6) 0.213(15) 0.025(8) 0.068(8) -0.022(5)
C78 0.097(6) 0.059(5) 0.188(13) -0.010(6) 0.075(7) -0.009(5)
C79 0.090(6) 0.054(5) 0.199(14) -0.015(6) 0.076(7) -0.028(4)
C80 0.119(8) 0.093(9) 0.235(19) 0.038(10) 0.033(10) 0.005(7)
C81 0.144(10) 0.110(9) 0.113(11) 0.051(8) 0.062(8) 0.012(8)
C82 0.154(6) 0.157(7) 0.193(9) 0.048(6) 0.101(6) 0.002(5)
C83 0.131(9) 0.092(7) 0.107(10) 0.026(6) 0.050(7) 0.032(6)
C84 0.124(8) 0.090(7) 0.084(8) 0.008(6) 0.048(6) 0.020(6)
C85 0.153(11) 0.128(11) 0.050(8) -0.010(7) 0.035(7) 0.028(9)
C86 0.143(10) 0.116(10) 0.080(9) 0.037(7) 0.040(7) 0.041(8)
C87 0.155(9) 0.116(9) 0.068(8) 0.014(6) 0.044(7) 0.017(7)
C88 0.200(5) 0.089(3) 0.125(4) -0.001(3) 0.061(3) -0.005(3)
C89 0.200(5) 0.089(3) 0.126(4) -0.001(3) 0.061(3) -0.005(3)
C90 0.201(5) 0.090(3) 0.126(4) -0.001(3) 0.061(3) -0.005(3)
C91 0.200(5) 0.089(3) 0.126(4) -0.001(3) 0.061(3) -0.005(3)
C92 0.200(5) 0.089(3) 0.126(4) -0.001(3) 0.061(3) -0.005(3)
C93 0.200(5) 0.089(3) 0.125(4) -0.001(3) 0.061(3) -0.005(3)
C94 0.274(16) 0.085(7) 0.044(7) 0.000(5) 0.019(8) -0.050(9)
C95 0.290(6) 0.149(4) 0.114(4) -0.022(3) 0.068(4) -0.040(4)
C96 0.289(6) 0.148(4) 0.114(4) -0.023(3) 0.069(4) -0.040(4)
C97 0.289(6) 0.148(4) 0.114(4) -0.023(3) 0.069(4) -0.040(4)
C98 0.289(6) 0.148(4) 0.114(4) -0.023(3) 0.069(4) -0.040(4)
C99 0.290(6) 0.149(4) 0.114(4) -0.023(3) 0.069(4) -0.040(4)
C100 0.290(6) 0.150(4) 0.115(4) -0.023(3) 0.068(4) -0.040(4)
C101 0.291(9) 0.130(6) 0.107(7) -0.034(5) 0.073(7) -0.024(7)
C102 0.272(11) 0.108(6) 0.094(7) -0.051(5) 0.075(7) -0.018(8)
C103 0.266(12) 0.116(8) 0.101(9) -0.031(7) 0.060(8) -0.024(9)
C104 0.32(2) 0.075(8) 0.093(12) 0.000(7) -0.017(15) -0.081(13)
C105 0.234(15) 0.063(7) 0.095(11) -0.011(7) 0.058(11) -0.017(9)
C106 0.30(2) 0.062(7) 0.138(14) -0.021(7) 0.117(14) -0.005(10)
C107 0.292(15) 0.085(7) 0.162(11) 0.004(7) 0.126(11) -0.004(9)
C108 0.284(19) 0.074(8) 0.171(16) -0.005(9) 0.098(14) -0.018(10)
C109 0.241(8) 0.080(5) 0.174(9) 0.034(5) 0.092(7) -0.002(6)
C110 0.241(8) 0.088(5) 0.177(9) 0.030(5) 0.091(7) -0.002(6)
C111 0.238(8) 0.091(5) 0.175(9) 0.031(5) 0.093(7) 0.000(6)
C112 0.236(8) 0.085(5) 0.173(9) 0.035(5) 0.096(7) -0.001(5)
C113 0.238(8) 0.080(5) 0.170(9) 0.034(5) 0.097(7) 0.002(5)
C114 0.242(8) 0.077(5) 0.171(9) 0.035(5) 0.091(7) 0.002(5)
C115 0.195(13) 0.153(14) 0.159(16) 0.085(12) 0.094(12) 0.050(11)
C116 0.213(15) 0.33(3) 0.26(3) 0.10(2) 0.053(13) 0.06(2)
C117 0.28(2) 0.36(4) 0.20(2) 0.09(2) 0.117(16) 0.15(2)
C118 0.291(6) 0.152(4) 0.117(4) -0.023(3) 0.066(4) -0.039(4)
C119 0.38(3) 0.161(19) 0.33(4) 0.07(2) 0.12(2) 0.05(2)
C120 0.202(15) 0.19(2) 0.30(3) -0.021(19) 0.056(17) 0.076(15)
C126 0.26(2) 0.25(3) 0.18(2) 0.006(18) 0.101(19) -0.06(2)
C125 0.094(11) 0.95(11) 0.22(3) 0.03(4) 0.028(14) 0.08(3)
C122 0.090(7) 0.140(10) 0.107(11) -0.039(8) 0.041(7) -0.003(6)
C121 0.182(12) 0.108(9) 0.114(13) 0.006(8) 0.053(10) 0.023(8)
C123 0.140(10) 0.120(10) 0.104(12) 0.005(8) 0.029(8) 0.014(8)
C124 0.117(8) 0.075(6) 0.132(12) -0.017(6) 0.066(8) -0.001(5)

loop_
_atom_type_symbol
_atom_type_description
_atom_type_scat_dispersion_real
_atom_type_scat_dispersion_imag
_atom_type_scat_source
C C 0.0033 0.0016 'International Tables Vol C Tables 4.2.6.8 and 6.1.1.4'
H H 0.0000 0.0000 'International Tables Vol C Tables 4.2.6.8 and 6.1.1.4'
O O 0.0106 0.0060 'International Tables Vol C Tables 4.2.6.8 and 6.1.1.4'

loop_
_geom_angle_atom_site_label_1
_geom_angle_atom_site_label_2
_geom_angle_atom_site_label_3
_geom_angle
C2 O1 C36 117.7(8)
C5 O2 H2 109.5
C10 O3 C37 116.3(8)
C13 O4 H4 109.5
C17 O5 H5 109.5
C20 O6 C38 114.7(9)
C24 O7 H7 109.5
C27 O8 C39 111.7(11)
C30 O9 H9 109.5
C33 O10 C40 117.7(8)
C42 O11 C76 118.4(7)
C45 O12 H12 109.5
C77 O13 C50 114.6(9)
C53 O14 H14 109.5
C57 O15 H15 109.5
C60 O16 C78 119.0(6)
C63 O17 H17 109.5
C66 O18 C79 118.4(9)
C70 O19 H19 109.5
C73 O20 C80 118.9(8)
C82 O21 C116 117.6(14)
C85 O22 H22 109.5
C117 O23 C90 124.2(14)
C93 O24 H24 109.5
C97 O25 H25 109.5
C100 O26 C118 115.9(11)
C104 O27 H27 109.5
C107 O28 C119 105.8(15)
C110 O29 H29 109.5
C120 O30 C113 121.9(14)
C122 O31 H31 109.5
C124 O32 H32 109.5
C6 C1 C2 116.4(10)
C6 C1 C35 122.5(8)
C2 C1 C35 121.1(10)
C3 C2 O1 125.7(8)
C3 C2 C1 122.5(9)
O1 C2 C1 111.8(9)
C4 C3 C2 118.9(8)
C4 C3 H3 120.6
C2 C3 H3 120.6
C3 C4 C5 121.7(10)
C3 C4 C7 118.2(7)
C5 C4 C7 119.8(10)
O2 C5 C6 118.2(7)
O2 C5 C4 122.7(10)
C6 C5 C4 119.0(10)
C1 C6 C5 121.1(9)
C1 C6 H6 119.5
C5 C6 H6 119.5
C8 C7 C4 115.1(7)
C8 C7 H7A 108.5
C4 C7 H7A 108.5
C8 C7 H7B 108.5
C4 C7 H7B 108.5
H7A C7 H7B 107.5
C13 C8 C9 118.1(10)
C13 C8 C7 123.5(9)
C9 C8 C7 118.5(9)
C10 C9 C8 123.0(9)
C10 C9 H9A 118.5
C8 C9 H9A 118.5
O3 C10 C9 126.6(9)
O3 C10 C11 115.9(9)
C9 C10 C11 117.5(9)
C12 C11 C10 119.6(10)
C12 C11 C14 119.9(10)
C10 C11 C14 120.5(9)
C11 C12 C13 120.2(10)
C11 C12 H12D 119.9
C13 C12 H12D 119.9
C8 C13 C12 121.4(10)
C8 C13 O4 120.4(11)
C12 C13 O4 118.1(10)
C15 C14 C11 115.3(10)
C15 C14 H14A 108.5
C11 C14 H14A 108.5
C15 C14 H14B 108.5
C11 C14 H14B 108.5
H14A C14 H14B 107.5
C16 C15 C14 124.6(9)
C16 C15 C20 115.4(10)
C14 C15 C20 120.0(10)
C17 C16 C15 125.0(10)
C17 C16 H16 117.5
C15 C16 H16 117.5
C16 C17 C18 122.7(11)
C16 C17 O5 123.4(10)
C18 C17 O5 114.0(11)
C17 C18 C19 114.1(11)
C17 C18 C21 127.3(11)
C19 C18 C21 118.4(9)
C20 C19 C18 123.1(10)
C20 C19 H19A 118.4
C18 C19 H19A 118.4
C19 C20 O6 125.4(9)
C19 C20 C15 119.6(10)
O6 C20 C15 114.8(10)
C22 C21 C18 111.2(9)
C22 C21 H21A 109.4
C18 C21 H21A 109.4
C22 C21 H21B 109.4
C18 C21 H21B 109.4
H21A C21 H21B 108.0
C23 C22 C21 124.3(11)
C23 C22 C27 110.1(13)
C21 C22 C27 125.4(11)
C22 C23 C24 125.3(11)
C22 C23 H23 117.4
C24 C23 H23 117.4
O7 C24 C23 122.6(9)
O7 C24 C25 118.0(14)
C23 C24 C25 119.4(12)
C26 C25 C24 120.1(14)
C26 C25 C28 117.9(11)
C24 C25 C28 122.0(11)
C25 C26 C27 121.6(11)
C25 C26 H26 119.2
C27 C26 H26 119.2
C26 C27 O8 128.0(10)
C26 C27 C22 123.4(11)
O8 C27 C22 108.6(14)
C25 C28 C29 115.5(9)
C25 C28 H28A 108.4
C29 C28 H28A 108.4
C25 C28 H28B 108.4
C29 C28 H28B 108.4
H28A C28 H28B 107.5
C30 C29 C34 120.7(9)
C30 C29 C28 119.8(9)
C34 C29 C28 119.5(8)
O9 C30 C29 123.7(10)
O9 C30 C31 119.2(10)
C29 C30 C31 117.1(9)
C32 C31 C30 123.7(10)
C32 C31 H31A 118.1
C30 C31 H31A 118.1
C31 C32 C33 117.2(9)
C31 C32 C35 125.3(9)
C33 C32 C35 117.2(10)
C34 C33 O10 126.3(10)
C34 C33 C32 119.6(10)
O10 C33 C32 114.0(9)
C126 O33 H33 109.5
C33 C34 C29 121.5(9)
C33 C34 H34 119.2
C29 C34 H34 119.2
C1 C35 C32 113.3(9)
C1 C35 H35A 108.9
C32 C35 H35A 108.9
C1 C35 H35B 108.9
C32 C35 H35B 108.9
H35A C35 H35B 107.7
O1 C36 H36A 109.5
O1 C36 H36B 109.5
H36A C36 H36B 109.5
O1 C36 H36C 109.5
H36A C36 H36C 109.5
H36B C36 H36C 109.5
O3 C37 H37A 109.5
O3 C37 H37B 109.5
H37A C37 H37B 109.5
O3 C37 H37C 109.5
H37A C37 H37C 109.5
H37B C37 H37C 109.5
O6 C38 H38A 109.5
O6 C38 H38B 109.5
H38A C38 H38B 109.5
O6 C38 H38C 109.5
H38A C38 H38C 109.5
H38B C38 H38C 109.5
O8 C39 H39A 109.5
O8 C39 H39B 109.5
H39A C39 H39B 109.5
O8 C39 H39C 109.5
H39A C39 H39C 109.5
H39B C39 H39C 109.5
O10 C40 H40A 109.5
O10 C40 H40B 109.5
H40A C40 H40B 109.5
O10 C40 H40C 109.5
H40A C40 H40C 109.5
H40B C40 H40C 109.5
C46 C41 C42 118.4(9)
C46 C41 C75 121.8(10)
C42 C41 C75 119.8(10)
O11 C42 C41 116.7(9)
O11 C42 C43 124.5(8)
C41 C42 C43 118.8(9)
C44 C43 C42 123.5(9)
C44 C43 H43 118.2
C42 C43 H43 118.2
C43 C44 C45 119.2(9)
C43 C44 C47 122.8(8)
C45 C44 C47 117.9(8)
O12 C45 C44 120.7(9)
O12 C45 C46 122.6(9)
C44 C45 C46 116.6(8)
C41 C46 C45 123.5(9)
C41 C46 H46 118.2
C45 C46 H46 118.2
C48 C47 C44 112.4(7)
C48 C47 H47A 109.1
C44 C47 H47A 109.1
C48 C47 H47B 109.1
C44 C47 H47B 109.1
H47A C47 H47B 107.8
C53 C48 C49 115.0(9)
C53 C48 C47 124.3(9)
C49 C48 C47 120.7(7)
C48 C49 C50 122.1(8)
C48 C49 H49 119.0
C50 C49 H49 119.0
C51 C50 O13 112.7(10)
C51 C50 C49 121.8(11)
O13 C50 C49 125.5(8)
C50 C51 C52 116.3(10)
C50 C51 C54 123.9(10)
C52 C51 C54 119.7(8)
C53 C52 C51 123.9(8)
C53 C52 H52 118.0
C51 C52 H52 118.0
C52 C53 C48 120.9(10)
C52 C53 O14 121.1(8)
C48 C53 O14 118.0(10)
C51 C54 C55 109.6(7)
C51 C54 H54A 109.8
C55 C54 H54A 109.8
C51 C54 H54B 109.8
C55 C54 H54B 109.8
H54A C54 H54B 108.2
C60 C55 C56 123.1(8)
C60 C55 C54 119.1(9)
C56 C55 C54 117.9(8)
C57 C56 C55 116.9(9)
C57 C56 H56 121.5
C55 C56 H56 121.5
O15 C57 C58 122.4(7)
O15 C57 C56 116.1(8)
C58 C57 C56 121.5(9)
C59 C58 C57 121.1(8)
C59 C58 C61 118.3(8)
C57 C58 C61 120.6(8)
C58 C59 C60 117.7(9)
C58 C59 H59 121.1
C60 C59 H59 121.1
C55 C60 O16 119.2(7)
C55 C60 C59 119.4(9)
O16 C60 C59 121.1(8)
C58 C61 C62 112.7(7)
C58 C61 H61A 109.1
C62 C61 H61A 109.1
C58 C61 H61B 109.1
C62 C61 H61B 109.0
H61A C61 H61B 107.8
C67 C62 C63 117.9(8)
C67 C62 C61 121.4(7)
C63 C62 C61 120.7(7)
O17 C63 C64 124.4(7)
O17 C63 C62 117.6(8)
C64 C63 C62 118.0(7)
C65 C64 C63 124.9(7)
C65 C64 H64 117.6
C63 C64 H64 117.6
C64 C65 C66 117.1(9)
C64 C65 C68 120.4(7)
C66 C65 C68 122.6(8)
C65 C66 C67 120.2(8)
C65 C66 O18 117.3(9)
C67 C66 O18 122.4(7)
C62 C67 C66 121.8(8)
C62 C67 H67 119.1
C66 C67 H67 119.1
C69 C68 C65 112.8(7)
C69 C68 H68A 109.0
C65 C68 H68A 109.0
C69 C68 H68B 109.0
C65 C68 H68B 109.0
H68A C68 H68B 107.8
C74 C69 C70 116.0(7)
C74 C69 C68 121.4(7)
C70 C69 C68 122.6(8)
O19 C70 C69 117.8(7)
O19 C70 C71 121.1(7)
C69 C70 C71 121.1(8)
C72 C71 C70 119.7(7)
C72 C71 H71 120.2
C70 C71 H71 120.2
C71 C72 C73 121.3(7)
C71 C72 C75 118.2(8)
C73 C72 C75 120.4(9)
O20 C73 C72 117.8(7)
O20 C73 C74 124.1(8)
C72 C73 C74 118.0(8)
C69 C74 C73 123.9(7)
C69 C74 H74 118.0
C73 C74 H74 118.0
C41 C75 C72 112.1(8)
C41 C75 H75A 109.2
C72 C75 H75A 109.2
C41 C75 H75B 109.2
C72 C75 H75B 109.2
H75A C75 H75B 107.9
O11 C76 H76A 109.5
O11 C76 H76B 109.5
H76A C76 H76B 109.5
O11 C76 H76C 109.5
H76A C76 H76C 109.5
H76B C76 H76C 109.5
O13 C77 H77A 109.5
O13 C77 H77B 109.5
H77A C77 H77B 109.5
O13 C77 H77C 109.5
H77A C77 H77C 109.5
H77B C77 H77C 109.5
O16 C78 H78A 109.5
O16 C78 H78B 109.5
H78A C78 H78B 109.5
O16 C78 H78C 109.5
H78A C78 H78C 109.5
H78B C78 H78C 109.5
O18 C79 H79A 109.5
O18 C79 H79B 109.5
H79A C79 H79B 109.5
O18 C79 H79C 109.5
H79A C79 H79C 109.5
H79B C79 H79C 109.5
O20 C80 H80A 109.5
O20 C80 H80B 109.5
H80A C80 H80B 109.5
O20 C80 H80C 109.5
H80A C80 H80C 109.5
H80B C80 H80C 109.5
C86 C81 C115 119.9(13)
C86 C81 C82 115.8(12)
C115 C81 C82 123.9(14)
C83 C82 O21 122.6(15)
C83 C82 C81 119.2(13)
O21 C82 C81 118.1(14)
C82 C83 C84 123.1(12)
C82 C83 H83 118.4
C84 C83 H83 118.4
C85 C84 C83 116.0(12)
C85 C84 C87 124.5(12)
C83 C84 C87 119.5(10)
C86 C85 C84 121.7(13)
C86 C85 O22 118.2(12)
C84 C85 O22 120.1(13)
C81 C86 C85 123.7(12)
C81 C86 H86 118.1
C85 C86 H86 118.1
C84 C87 C88 109.6(10)
C84 C87 H87A 109.7
C88 C87 H87A 109.7
C84 C87 H87B 109.7
C88 C87 H87B 109.7
H87A C87 H87B 108.2
C93 C88 C89 125.1(17)
C93 C88 C87 122.8(15)
C89 C88 C87 112.0(13)
C88 C89 C90 109.4(14)
C88 C89 H89 125.3
C90 C89 H89 125.3
C91 C90 C89 128.2(17)
C91 C90 O23 123.2(16)
C89 C90 O23 108.5(13)
C90 C91 C92 117.6(17)
C90 C91 C94 123.8(17)
C92 C91 C94 118.5(15)
C93 C92 C91 119.6(16)
C93 C92 H92 120.2
C91 C92 H92 120.2
C88 C93 O24 122.1(17)
C88 C93 C92 119.9(17)
O24 C93 C92 117.9(16)
C95 C94 C91 105.7(11)
C95 C94 H94A 110.6
C91 C94 H94A 110.6
C95 C94 H94B 110.6
C91 C94 H94B 110.6
H94A C94 H94B 108.7
C100 C95 C96 121.2(18)
C100 C95 C94 123(2)
C96 C95 C94 115(2)
C97 C96 C95 110(2)
C97 C96 H96 125.2
C95 C96 H96 125.2
O25 C97 C96 114(2)
O25 C97 C98 114.9(18)
C96 C97 C98 131(2)
C99 C98 C101 118(2)
C99 C98 C97 117.2(18)
C101 C98 C97 125(2)
C98 C99 C100 108.2(18)
C98 C99 H99 125.9
C100 C99 H99 125.9
O26 C100 C95 118(2)
O26 C100 C99 107.1(17)
C95 C100 C99 131.8(19)
C98 C101 C102 113.5(14)
C98 C101 H10A 108.9
C102 C101 H10A 108.9
C98 C101 H10B 108.9
C102 C101 H10B 108.9
H10A C101 H10B 107.7
C103 C102 C107 120.0
C103 C102 C101 118.7(12)
C107 C102 C101 121.2(12)
C104 C103 C102 120.0
C104 C103 H103 120.0
C102 C103 H103 120.0
C103 C104 C105 120.0
C103 C104 O27 121.7(11)
C105 C104 O27 118.3(11)
C106 C105 C104 120.0
C106 C105 C108 121.4(12)
C104 C105 C108 118.6(12)
C105 C106 C107 120.0
C105 C106 H106 120.0
C107 C106 H106 120.0
O28 C107 C106 123.3(11)
O28 C107 C102 116.6(11)
C106 C107 C102 120.0
C105 C108 C109 114.7(10)
C105 C108 H10C 108.6
C109 C108 H10C 108.6
C105 C108 H10D 108.6
C109 C108 H10D 108.6
H10C C108 H10D 107.6
C110 C109 C114 120.0
C110 C109 C108 123.8(12)
C114 C109 C108 115.7(12)
O29 C110 C109 117.5(13)
O29 C110 C111 122.4(13)
C109 C110 C111 120.0
C112 C111 C110 120.0
C112 C111 H111 120.0
C110 C111 H111 120.0
C111 C112 C113 120.0
C111 C112 C115 123.8(11)
C113 C112 C115 116.1(11)
C114 C113 C112 120.0
C114 C113 O30 123.0(11)
C112 C113 O30 117.0(11)
C113 C114 C109 120.0
C113 C114 H114 120.0
C109 C114 H114 120.0
C81 C115 C112 108.1(12)
C81 C115 H11D 110.1
C112 C115 H11D 110.1
C81 C115 H11E 110.1
C112 C115 H11E 110.1
H11D C115 H11E 108.4
O21 C116 H11A 109.5
O21 C116 H11B 109.5
H11A C116 H11B 109.5
O21 C116 H11C 109.5
H11A C116 H11C 109.5
H11B C116 H11C 109.5
O23 C117 H11F 109.5
O23 C117 H11G 109.5
H11F C117 H11G 109.5
O23 C117 H11H 109.5
H11F C117 H11H 109.5
H11G C117 H11H 109.5
O26 C118 H11L 109.5
O26 C118 H11M 109.5
H11L C118 H11M 109.5
O26 C118 H11N 109.5
H11L C118 H11N 109.5
H11M C118 H11N 109.5
O28 C119 H11I 109.5
O28 C119 H11J 109.5
H11I C119 H11J 109.5
O28 C119 H11K 109.5
H11I C119 H11K 109.5
H11J C119 H11K 109.5
O30 C120 H12A 109.5
O30 C120 H12B 109.5
H12A C120 H12B 109.5
O30 C120 H12C 109.5
H12A C120 H12C 109.5
H12B C120 H12C 109.5
O33 C126 C125 105.5(13)
O33 C126 H12E 110.6
C125 C126 H12E 110.6
O33 C126 H12F 110.6
C125 C126 H12F 110.6
H12E C126 H12F 108.8
C126 C125 H12G 109.5
C126 C125 H12H 109.5
H12G C125 H12H 109.5
C126 C125 H12I 109.5
H12G C125 H12I 109.5
H12H C125 H12I 109.5
C121 C122 O31 114.0(10)
C121 C122 H12J 108.8
O31 C122 H12J 108.8
C121 C122 H12K 108.8
O31 C122 H12K 108.8
H12J C122 H12K 107.7
C122 C121 H12L 109.5
C122 C121 H12M 109.5
H12L C121 H12M 109.5
C122 C121 H12N 109.5
H12L C121 H12N 109.5
H12M C121 H12N 109.5
C124 C123 H12O 109.5
C124 C123 H12P 109.5
H12O C123 H12P 109.5
C124 C123 H12Q 109.5
H12O C123 H12Q 109.5
H12P C123 H12Q 109.5
O32 C124 C123 117.3(11)
O32 C124 H12R 108.0
C123 C124 H12R 108.0
O32 C124 H12S 108.0
C123 C124 H12S 108.0
H12R C124 H12S 107.2

loop_
_geom_bond_atom_site_label_1
_geom_bond_atom_site_label_2
_geom_bond_distance
O1 C2 1.412(12)
O1 C36 1.419(11)
O2 C5 1.374(12)
O2 H2 0.8400
O3 C10 1.362(11)
O3 C37 1.430(12)
O4 C13 1.423(11)
O4 H4 0.8400
O5 C17 1.463(13)
O5 H5 0.8400
O6 C20 1.368(12)
O6 C38 1.379(14)
O7 C24 1.391(14)
O7 H7 0.8400
O8 C27 1.377(17)
O8 C39 1.430(15)
O9 C30 1.345(11)
O9 H9 0.8400
O10 C33 1.364(12)
O10 C40 1.396(12)
O11 C42 1.371(10)
O11 C76 1.436(12)
O12 C45 1.331(10)
O12 H12 0.8400
O13 C77 1.377(10)
O13 C50 1.376(13)
O14 C53 1.425(13)
O14 H14 0.8400
O15 C57 1.385(11)
O15 H15 0.8400
O16 C60 1.367(11)
O16 C78 1.449(11)
O17 C63 1.365(10)
O17 H17 0.8400
O18 C66 1.414(11)
O18 C79 1.419(10)
O19 C70 1.361(10)
O19 H19 0.8400
O20 C73 1.364(11)
O20 C80 1.522(14)
O21 C82 1.371(18)
O21 C116 1.444(10)
O22 C85 1.374(15)
O22 H22 0.8400
O23 C117 1.449(10)
O23 C90 1.467(18)
O24 C93 1.332(18)
O24 H24 0.8400
O25 C97 1.25(2)
O25 H25 0.8400
O26 C100 1.224(17)
O26 C118 1.4203(11)
O27 C104 1.398(17)
O27 H27 0.8400
O28 C107 1.300(15)
O28 C119 1.58(3)
O29 C110 1.390(16)
O29 H29 0.8400
O30 C120 1.387(19)
O30 C113 1.404(14)
O31 C122 1.459(12)
O31 H31 0.8400
O32 C124 1.314(14)
O32 H32 0.8400
C1 C6 1.352(13)
C1 C2 1.456(13)
C1 C35 1.460(16)
C2 C3 1.355(14)
C3 C4 1.335(13)
C3 H3 0.9500
C4 C5 1.405(11)
C4 C7 1.529(14)
C5 C6 1.399(14)
C6 H6 0.9500
C7 C8 1.511(14)
C7 H7A 0.9900
C7 H7B 0.9900
C8 C13 1.330(14)
C8 C9 1.385(12)
C9 C10 1.384(14)
C9 H9A 0.9500
C10 C11 1.410(14)
C11 C12 1.358(13)
C11 C14 1.547(16)
C12 C13 1.416(16)
C12 H12D 0.9500
C14 C15 1.431(16)
C14 H14A 0.9900
C14 H14B 0.9900
C15 C16 1.362(14)
C15 C20 1.450(13)
C16 C17 1.292(16)
C16 H16 0.9500
C17 C18 1.390(14)
C18 C19 1.444(15)
C18 C21 1.541(17)
C19 C20 1.314(15)
C19 H19A 0.9500
C21 C22 1.397(17)
C21 H21A 0.9900
C21 H21B 0.9900
C22 C23 1.391(16)
C22 C27 1.523(17)
C23 C24 1.409(17)
C23 H23 0.9500
C24 C25 1.409(15)
C25 C26 1.312(16)
C25 C28 1.486(16)
C26 C27 1.375(18)
C26 H26 0.9500
C28 C29 1.564(15)
C28 H28A 0.9900
C28 H28B 0.9900
C29 C30 1.393(14)
C29 C34 1.416(13)
C30 C31 1.425(15)
C31 C32 1.377(14)
C31 H31A 0.9500
C32 C33 1.462(14)
C32 C35 1.506(14)
C33 C34 1.363(14)
O33 C126 1.4203(11)
O33 H33 0.8400
C34 H34 0.9500
C35 H35A 0.9900
C35 H35B 0.9900
C36 H36A 0.9800
C36 H36B 0.9800
C36 H36C 0.9800
C37 H37A 0.9800
C37 H37B 0.9800
C37 H37C 0.9800
C38 H38A 0.9800
C38 H38B 0.9800
C38 H38C 0.9800
C39 H39A 0.9800
C39 H39B 0.9800
C39 H39C 0.9800
C40 H40A 0.9800
C40 H40B 0.9800
C40 H40C 0.9800
C41 C46 1.384(13)
C41 C42 1.389(13)
C41 C75 1.492(13)
C42 C43 1.406(13)
C43 C44 1.362(11)
C43 H43 0.9500
C44 C45 1.418(12)
C44 C47 1.537(13)
C45 C46 1.427(16)
C46 H46 0.9500
C47 C48 1.476(14)
C47 H47A 0.9900
C47 H47B 0.9900
C48 C53 1.408(12)
C48 C49 1.410(13)
C49 C50 1.412(14)
C49 H49 0.9500
C50 C51 1.358(12)
C51 C52 1.383(14)
C51 C54 1.512(14)
C52 C53 1.380(16)
C52 H52 0.9500
C54 C55 1.562(11)
C54 H54A 0.9900
C54 H54B 0.9900
C55 C60 1.335(13)
C55 C56 1.424(13)
C56 C57 1.409(12)
C56 H56 0.9500
C57 C58 1.402(12)
C58 C59 1.373(12)
C58 C61 1.501(11)
C59 C60 1.492(11)
C59 H59 0.9500
C61 C62 1.525(12)
C61 H61A 0.9900
C61 H61B 0.9900
C62 C67 1.364(11)
C62 C63 1.418(10)
C63 C64 1.372(12)
C64 C65 1.359(12)
C64 H64 0.9500
C65 C66 1.373(11)
C65 C68 1.502(13)
C66 C67 1.409(13)
C67 H67 0.9500
C68 C69 1.475(11)
C68 H68A 0.9900
C68 H68B 0.9900
C69 C74 1.370(11)
C69 C70 1.411(11)
C70 C71 1.432(12)
C71 C72 1.359(12)
C71 H71 0.9500
C72 C73 1.374(12)
C72 C75 1.556(12)
C73 C74 1.423(12)
C74 H74 0.9500
C75 H75A 0.9900
C75 H75B 0.9900
C76 H76A 0.9800
C76 H76B 0.9800
C76 H76C 0.9800
C77 H77A 0.9800
C77 H77B 0.9800
C77 H77C 0.9800
C78 H78A 0.9800
C78 H78B 0.9800
C78 H78C 0.9800
C79 H79A 0.9800
C79 H79B 0.9800
C79 H79C 0.9800
C80 H80A 0.9800
C80 H80B 0.9800
C80 H80C 0.9800
C81 C86 1.352(17)
C81 C115 1.436(19)
C81 C82 1.445(19)
C82 C83 1.351(19)
C83 C84 1.405(15)
C83 H83 0.9500
C84 C85 1.363(16)
C84 C87 1.571(16)
C85 C86 1.355(18)
C86 H86 0.9500
C87 C88 1.575(19)
C87 H87A 0.9900
C87 H87B 0.9900
C88 C93 1.303(19)
C88 C89 1.427(19)
C89 C90 1.45(2)
C89 H89 0.9500
C90 C91 1.240(18)
C91 C92 1.428(19)
C91 C94 1.578(19)
C92 C93 1.35(2)
C92 H92 0.9500
C94 C95 1.54(2)
C94 H94A 0.9900
C94 H94B 0.9900
C95 C100 1.36(3)
C95 C96 1.41(2)
C96 C97 1.41(3)
C96 H96 0.9500
C97 C98 1.51(3)
C98 C99 1.45(2)
C98 C101 1.46(2)
C99 C100 1.47(3)
C99 H99 0.9500
C101 C102 1.572(19)
C101 H10A 0.9900
C101 H10B 0.9900
C102 C103 1.3900
C102 C107 1.3900
C103 C104 1.3900
C103 H103 0.9500
C104 C105 1.3900
C105 C106 1.3900
C105 C108 1.536(18)
C106 C107 1.3900
C106 H106 0.9500
C108 C109 1.568(19)
C108 H10C 0.9900
C108 H10D 0.9900
C109 C110 1.3900
C109 C114 1.3900
C110 C111 1.3900
C111 C112 1.3900
C111 H111 0.9500
C112 C113 1.3900
C112 C115 1.62(2)
C113 C114 1.3900
C114 H114 0.9500
C115 H11D 0.9900
C115 H11E 0.9900
C116 H11A 0.9800
C116 H11B 0.9800
C116 H11C 0.9800
C117 H11F 0.9800
C117 H11G 0.9800
C117 H11H 0.9800
C118 H11L 0.9800
C118 H11M 0.9800
C118 H11N 0.9800
C119 H11I 0.9800
C119 H11J 0.9800
C119 H11K 0.9800
C120 H12A 0.9800
C120 H12B 0.9800
C120 H12C 0.9800
C126 C125 1.518(10)
C126 H12E 0.9900
C126 H12F 0.9900
C125 H12G 0.9800
C125 H12H 0.9800
C125 H12I 0.9800
C122 C121 1.397(18)
C122 H12J 0.9900
C122 H12K 0.9900
C121 H12L 0.9800
C121 H12M 0.9800
C121 H12N 0.9800
C123 C124 1.375(17)
C123 H12O 0.9800
C123 H12P 0.9800
C123 H12Q 0.9800
C124 H12R 0.9900
C124 H12S 0.9900

loop_
_geom_torsion_atom_site_label_1
_geom_torsion_atom_site_label_2
_geom_torsion_atom_site_label_3
_geom_torsion_atom_site_label_4
_geom_torsion
C36 O1 C2 C3 0.4(12)
C36 O1 C2 C1 -178.2(7)
C6 C1 C2 C3 4.8(13)
C35 C1 C2 C3 -175.8(9)
C6 C1 C2 O1 -176.6(7)
C35 C1 C2 O1 2.9(12)
O1 C2 C3 C4 178.6(8)
C1 C2 C3 C4 -2.9(13)
C2 C3 C4 C5 3.1(13)
C2 C3 C4 C7 176.3(8)
C3 C4 C5 O2 178.2(8)
C7 C4 C5 O2 5.2(11)
C3 C4 C5 C6 -5.1(12)
C7 C4 C5 C6 -178.2(7)
C2 C1 C6 C5 -6.8(12)
C35 C1 C6 C5 173.8(8)
O2 C5 C6 C1 -176.1(7)
C4 C5 C6 C1 7.1(13)
C3 C4 C7 C8 -85.3(10)
C5 C4 C7 C8 88.0(9)
C4 C7 C8 C13 -86.6(12)
C4 C7 C8 C9 91.6(10)
C13 C8 C9 C10 5.1(14)
C7 C8 C9 C10 -173.2(9)
C37 O3 C10 C9 -0.3(13)
C37 O3 C10 C11 -179.4(8)
C8 C9 C10 O3 177.1(9)
C8 C9 C10 C11 -3.8(14)
O3 C10 C11 C12 179.3(9)
C9 C10 C11 C12 0.1(13)
O3 C10 C11 C14 -0.9(13)
C9 C10 C11 C14 179.9(9)
C10 C11 C12 C13 2.1(15)
C14 C11 C12 C13 -177.6(10)
C9 C8 C13 C12 -2.7(14)
C7 C8 C13 C12 175.5(9)
C9 C8 C13 O4 176.8(8)
C7 C8 C13 O4 -5.0(14)
C11 C12 C13 C8 -0.8(16)
C11 C12 C13 O4 179.7(9)
C12 C11 C14 C15 97.8(13)
C10 C11 C14 C15 -82.0(12)
C11 C14 C15 C16 96.1(14)
C11 C14 C15 C20 -80.5(14)
C14 C15 C16 C17 -178.2(13)
C20 C15 C16 C17 -1.4(18)
C15 C16 C17 C18 0(2)
C15 C16 C17 O5 179.8(11)
C16 C17 C18 C19 -0.9(18)
O5 C17 C18 C19 179.5(10)
C16 C17 C18 C21 174.8(13)
O5 C17 C18 C21 -4.9(18)
C17 C18 C19 C20 3.4(19)
C21 C18 C19 C20 -172.7(12)
C18 C19 C20 O6 -179.7(11)
C18 C19 C20 C15 -4.8(19)
C38 O6 C20 C19 -25.9(16)
C38 O6 C20 C15 159.1(10)
C16 C15 C20 C19 3.7(16)
C14 C15 C20 C19 -179.4(12)
C16 C15 C20 O6 179.1(9)
C14 C15 C20 O6 -4.0(15)
C17 C18 C21 C22 -96.7(14)
C19 C18 C21 C22 78.8(14)
C18 C21 C22 C23 71.3(13)
C18 C21 C22 C27 -102.1(11)
C21 C22 C23 C24 -177.1(9)
C27 C22 C23 C24 -2.9(13)
C22 C23 C24 O7 -178.3(8)
C22 C23 C24 C25 3.5(15)
O7 C24 C25 C26 178.9(8)
C23 C24 C25 C26 -2.8(13)
O7 C24 C25 C28 -1.7(12)
C23 C24 C25 C28 176.6(9)
C24 C25 C26 C27 1.9(14)
C28 C25 C26 C27 -177.4(9)
C25 C26 C27 O8 -177.9(8)
C25 C26 C27 C22 -1.6(15)
C39 O8 C27 C26 15.2(15)
C39 O8 C27 C22 -161.5(9)
C23 C22 C27 C26 1.9(12)
C21 C22 C27 C26 176.1(10)
C23 C22 C27 O8 178.8(8)
C21 C22 C27 O8 -7.0(12)
C26 C25 C28 C29 103.2(9)
C24 C25 C28 C29 -76.1(11)
C25 C28 C29 C30 97.0(12)
C25 C28 C29 C34 -82.7(12)
C34 C29 C30 O9 -179.3(10)
C28 C29 C30 O9 0.9(17)
C34 C29 C30 C31 0.4(16)
C28 C29 C30 C31 -179.4(11)
O9 C30 C31 C32 -179.7(10)
C29 C30 C31 C32 0.6(17)
C30 C31 C32 C33 -1.1(16)
C30 C31 C32 C35 173.0(11)
C40 O10 C33 C34 -8.7(17)
C40 O10 C33 C32 170.4(10)
C31 C32 C33 C34 0.6(16)
C35 C32 C33 C34 -174.0(10)
C31 C32 C33 O10 -178.6(9)
C35 C32 C33 O10 6.9(14)
O10 C33 C34 C29 179.4(10)
C32 C33 C34 C29 0.4(17)
C30 C29 C34 C33 -0.9(17)
C28 C29 C34 C33 178.9(12)
C6 C1 C35 C32 -103.9(10)
C2 C1 C35 C32 76.7(12)
C31 C32 C35 C1 -91.7(14)
C33 C32 C35 C1 82.4(11)
C76 O11 C42 C41 169.2(9)
C76 O11 C42 C43 -13.0(12)
C46 C41 C42 O11 179.6(8)
C75 C41 C42 O11 3.3(12)
C46 C41 C42 C43 1.6(12)
C75 C41 C42 C43 -174.7(8)
O11 C42 C43 C44 -179.4(8)
C41 C42 C43 C44 -1.6(12)
C42 C43 C44 C45 1.5(13)
C42 C43 C44 C47 178.7(8)
C43 C44 C45 O12 -177.1(9)
C47 C44 C45 O12 5.6(13)
C43 C44 C45 C46 -1.5(12)
C47 C44 C45 C46 -178.8(8)
C42 C41 C46 C45 -1.8(14)
C75 C41 C46 C45 174.4(9)
O12 C45 C46 C41 177.2(9)
C44 C45 C46 C41 1.7(13)
C43 C44 C47 C48 -88.4(9)
C45 C44 C47 C48 88.8(9)
C44 C47 C48 C53 -90.8(9)
C44 C47 C48 C49 88.9(9)
C53 C48 C49 C50 -0.5(11)
C47 C48 C49 C50 179.7(7)
C77 O13 C50 C51 -175.1(9)
C77 O13 C50 C49 6.5(13)
C48 C49 C50 C51 0.1(12)
C48 C49 C50 O13 178.3(8)
O13 C50 C51 C52 -178.9(8)
C49 C50 C51 C52 -0.5(12)
O13 C50 C51 C54 -2.7(12)
C49 C50 C51 C54 175.7(8)
C50 C51 C52 C53 1.5(13)
C54 C51 C52 C53 -174.9(8)
C51 C52 C53 C48 -2.0(14)
C51 C52 C53 O14 179.9(8)
C49 C48 C53 C52 1.4(12)
C47 C48 C53 C52 -178.8(8)
C49 C48 C53 O14 179.6(7)
C47 C48 C53 O14 -0.7(12)
C50 C51 C54 C55 -82.8(11)
C52 C51 C54 C55 93.3(10)
C51 C54 C55 C60 -88.2(9)
C51 C54 C55 C56 92.5(11)
C60 C55 C56 C57 3.5(13)
C54 C55 C56 C57 -177.3(8)
C55 C56 C57 O15 179.7(8)
C55 C56 C57 C58 -2.7(13)
O15 C57 C58 C59 -178.5(8)
C56 C57 C58 C59 4.0(14)
O15 C57 C58 C61 -1.4(13)
C56 C57 C58 C61 -178.9(8)
C57 C58 C59 C60 -5.4(12)
C61 C58 C59 C60 177.5(8)
C56 C55 C60 O16 -178.6(8)
C54 C55 C60 O16 2.1(12)
C56 C55 C60 C59 -5.1(13)
C54 C55 C60 C59 175.7(8)
C78 O16 C60 C55 -172.9(9)
C78 O16 C60 C59 13.7(12)
C58 C59 C60 C55 5.9(12)
C58 C59 C60 O16 179.4(8)
C59 C58 C61 C62 77.9(9)
C57 C58 C61 C62 -99.3(10)
C58 C61 C62 C67 -101.8(8)
C58 C61 C62 C63 78.4(9)
C67 C62 C63 O17 -178.3(6)
C61 C62 C63 O17 1.5(9)
C67 C62 C63 C64 5.1(9)
C61 C62 C63 C64 -175.1(6)
O17 C63 C64 C65 -179.4(6)
C62 C63 C64 C65 -3.1(10)
C63 C64 C65 C66 -0.7(10)
C63 C64 C65 C68 178.6(7)
C64 C65 C66 C67 2.4(10)
C68 C65 C66 C67 -176.9(7)
C64 C65 C66 O18 -179.9(6)
C68 C65 C66 O18 0.9(10)
C79 O18 C66 C65 162.5(7)
C79 O18 C66 C67 -19.8(11)
C63 C62 C67 C66 -3.6(10)
C61 C62 C67 C66 176.6(7)
C65 C66 C67 C62 -0.2(11)
O18 C66 C67 C62 -177.8(7)
C64 C65 C68 C69 -71.2(9)
C66 C65 C68 C69 108.0(8)
C65 C68 C69 C74 -85.6(10)
C65 C68 C69 C70 91.6(9)
C74 C69 C70 O19 179.4(8)
C68 C69 C70 O19 2.1(13)
C74 C69 C70 C71 -0.6(12)
C68 C69 C70 C71 -178.0(9)
O19 C70 C71 C72 -178.0(8)
C69 C70 C71 C72 2.1(13)
C70 C71 C72 C73 -2.6(13)
C70 C71 C72 C75 177.7(8)
C80 O20 C73 C72 -160.9(11)
C80 O20 C73 C74 16.9(16)
C71 C72 C73 O20 179.7(9)
C75 C72 C73 O20 -0.6(13)
C71 C72 C73 C74 1.7(14)
C75 C72 C73 C74 -178.6(8)
C70 C69 C74 C73 -0.3(13)
C68 C69 C74 C73 177.1(9)
O20 C73 C74 C69 -178.1(9)
C72 C73 C74 C69 -0.2(14)
C46 C41 C75 C72 -88.4(12)
C42 C41 C75 C72 87.8(11)
C71 C72 C75 C41 -97.1(11)
C73 C72 C75 C41 83.2(11)
C116 O21 C82 C83 34(3)
C116 O21 C82 C81 -144(2)
C86 C81 C82 C83 4(2)
C115 C81 C82 C83 177.3(16)
C86 C81 C82 O21 -177.7(13)
C115 C81 C82 O21 -5(2)
O21 C82 C83 C84 -178.9(13)
C81 C82 C83 C84 -1(2)
C82 C83 C84 C85 0.6(19)
C82 C83 C84 C87 -178.8(13)
C83 C84 C85 C86 -3.8(16)
C87 C84 C85 C86 175.5(11)
C83 C84 C85 O22 176.5(10)
C87 C84 C85 O22 -4.1(16)
C115 C81 C86 C85 179.0(14)
C82 C81 C86 C85 -8(2)
C84 C85 C86 C81 7.8(19)
O22 C85 C86 C81 -172.5(11)
C85 C84 C87 C88 96.7(14)
C83 C84 C87 C88 -84.0(13)
C84 C87 C88 C93 -71.8(17)
C84 C87 C88 C89 105.7(12)
C93 C88 C89 C90 -2.8(19)
C87 C88 C89 C90 179.7(11)
C88 C89 C90 C91 2(2)
C88 C89 C90 O23 -176.9(10)
C117 O23 C90 C91 -179(2)
C117 O23 C90 C89 0(2)
C89 C90 C91 C92 -2(2)
O23 C90 C91 C92 176.5(11)
C89 C90 C91 C94 179.3(12)
O23 C90 C91 C94 -2(2)
C90 C91 C92 C93 3(2)
C94 C91 C92 C93 -178.2(12)
C89 C88 C93 O24 -177.4(15)
C87 C88 C93 O24 0(2)
C89 C88 C93 C92 4(2)
C87 C88 C93 C92 -178.6(13)
C91 C92 C93 C88 -4(2)
C91 C92 C93 O24 177.5(14)
C90 C91 C94 C95 -108.5(18)
C92 C91 C94 C95 72.7(18)
C91 C94 C95 C100 -99.8(19)
C91 C94 C95 C96 89.9(18)
C100 C95 C96 C97 8(3)
C94 C95 C96 C97 178.5(15)
C95 C96 C97 O25 -177.6(17)
C95 C96 C97 C98 -1(3)
O25 C97 C98 C99 176.1(16)
C96 C97 C98 C99 -1(3)
O25 C97 C98 C101 -7(3)
C96 C97 C98 C101 176.0(19)
C101 C98 C99 C100 178.7(16)
C97 C98 C99 C100 -4(2)
C118 O26 C100 C95 84(2)
C118 O26 C100 C99 -79.4(19)
C96 C95 C100 O26 -175.5(16)
C94 C95 C100 O26 15(3)
C96 C95 C100 C99 -16(3)
C94 C95 C100 C99 173.8(14)
C98 C99 C100 O26 174.2(15)
C98 C99 C100 C95 13(2)
C99 C98 C101 C102 91(2)
C97 C98 C101 C102 -86(2)
C98 C101 C102 C103 84(2)
C98 C101 C102 C107 -92.9(19)
C107 C102 C103 C104 0.0
C101 C102 C103 C104 -176.9(9)
C102 C103 C104 C105 0.0
C102 C103 C104 O27 179.0(11)
C103 C104 C105 C106 0.0
O27 C104 C105 C106 -179.0(11)
C103 C104 C105 C108 -179.7(9)
O27 C104 C105 C108 1.3(12)
C104 C105 C106 C107 0.0
C108 C105 C106 C107 179.7(10)
C119 O28 C107 C106 3.4(18)
C119 O28 C107 C102 179.1(14)
C105 C106 C107 O28 175.5(11)
C105 C106 C107 C102 0.0
C103 C102 C107 O28 -175.8(11)
C101 C102 C107 O28 1.1(12)
C103 C102 C107 C106 0.0
C101 C102 C107 C106 176.9(10)
C106 C105 C108 C109 98.5(14)
C104 C105 C108 C109 -81.8(15)
C105 C108 C109 C110 91.2(15)
C105 C108 C109 C114 -81.3(15)
C114 C109 C110 O29 177.0(11)
C108 C109 C110 O29 4.8(12)
C114 C109 C110 C111 0.0
C108 C109 C110 C111 -172.2(9)
O29 C110 C111 C112 -176.9(11)
C109 C110 C111 C112 0.0
C110 C111 C112 C113 0.0
C110 C111 C112 C115 175.8(9)
C111 C112 C113 C114 0.0
C115 C112 C113 C114 -176.1(9)
C111 C112 C113 O30 -179.8(9)
C115 C112 C113 O30 4.1(9)
C120 O30 C113 C114 -3.1(19)
C120 O30 C113 C112 176.7(15)
C112 C113 C114 C109 0.0
O30 C113 C114 C109 179.8(9)
C110 C109 C114 C113 0.0
C108 C109 C114 C113 172.8(9)
C86 C81 C115 C112 -104.4(16)
C82 C81 C115 C112 82.9(18)
C111 C112 C115 C81 -92.7(12)
C113 C112 C115 C81 83.2(12)

loop_
_platon_squeeze_void_nr
_platon_squeeze_void_average_x
_platon_squeeze_void_average_y
_platon_squeeze_void_average_z
_platon_squeeze_void_volume
_platon_squeeze_void_count_electrons
_platon_squeeze_void_content
1 0.011 0.076 0.000 1437 326 ' '
